data_1537190
loop_
_publ_author_name
'Kuznetsov, V.Ya.'
'Rogachev, D.L.'
'Gusev, A.I.'
'Chuklanova, E.B.'

_publ_section_title
;
 Crystal structure of K3ZrOH(SO4)3*2H2O
;
_journal_name_full Kristallografiya
_journal_page_first 596
_journal_page_last 599
_journal_volume 36
_journal_year 1991
_chemical_formula_sum 'H5 K3 O15 S3 Zr'
_chemical_name_systematic 'K3 Zr O H (S O4)3 (H2 O)2'
_space_group_IT_number 15
_symmetry_space_group_name_Hall '-C 2yc'
_symmetry_space_group_name_H-M 'C 1 2/c 1'
_cell_angle_alpha 90
_cell_angle_beta 82.66
_cell_angle_gamma 90
_cell_formula_units_Z 8
_cell_length_a 11.668
_cell_length_b 16.58
_cell_length_c 14.79
_cell_volume 2837.760
_citation_journal_id_ASTM KRISAJ
_cod_data_source_file Kuznetsov_KRISAJ_1991_1126.cif
_cod_data_source_block H5K3O15S3Zr1
_cod_original_cell_volume 2837.76
_cod_original_formula_sum 'H5 K3 O15 S3 Zr1'
_cod_database_code 1537190

loop_
_symmetry_equiv_pos_as_xyz
x,y,z
-x,y,-z+1/2
-x,-y,-z
x,-y,z-1/2
x+1/2,y+1/2,z
-x+1/2,y+1/2,-z+1/2
-x+1/2,-y+1/2,-z
x+1/2,-y+1/2,z-1/2

loop_
_atom_site_label
_atom_site_type_symbol
_atom_site_fract_x
_atom_site_fract_y
_atom_site_fract_z
_atom_site_occupancy
_atom_site_U_iso_or_equiv
K3 K+1 0.0665 0.3391 0.4584 1 0.0
O11 O-2 0.186 0.478 0.352 1 0.0
O6 O-2 0.102 0.37 0.157 1 0.0
O7 O-2 0.222 0.209 0.855 1 0.0
O4 O-2 0.163 0.347 0.739 1 0.0
O1 O-2 0.207 0.288 0.599 1 0.0
S3 S+6 0.303 0.4467 0.3474 1 0.0
O10 O-2 0.199 0.133 0.603 1 0.0
O3 O-2 0.136 0.426 0.61 1 0.0
O8 O-2 0.341 0.21 0.718 1 0.0
O12 O-2 0.155 0.079 0.744 1 0.0
S1 S+6 0.2896 0.1319 0.3453 1 0.0
O15 O-2 0.009 0.164 0.003 1 0.0
O14 O-2 0.339 0.133 0.053 1 0.0
O9 O-2 0.38 0.503 0.382 1 0.0
O13 O-2 0.491 0.284 0.171 1 0.0
O2 O-2 0.328 0.398 0.64 1 0.0
Zr1 Zr+4 0.1502 0.2131 0.7222 1 0.0
K4 K+1 0.1938 0.0547 0.9371 1 0.0
K2 K+1 0.5 0.4044 0.75 1 0.0
K1 K+1 0.5 0 0.75 1 0.0
O5 O-2 0.091 0.225 0.152 1 0.0
S2 S+6 0.1507 0.2945 0.1826 1 0.0
